data_1560673
loop_
_publ_author_name
'Zhao, Hui'
'Sun, Xiao-Xia'
'Hu, Huai-Ming'
'An, Ran'
'Yang, Meng-Lin'
'Xue, Ganglin'

_publ_section_title
;
 Syntheses, structures and luminescent properties of lanthanide
 coordination polymers assembled from imidazophenanthroline derivative and
 oxalate ligands
;
_journal_name_full 'Journal of Solid State Chemistry'
_journal_page_first 67
_journal_page_last 73
_journal_paper_doi 10.1016/j.jssc.2016.09.033
_journal_volume 245
_journal_year 2017
_chemical_formula_sum 'C40 H32 Er2 N8 O22 S4'
_chemical_formula_weight 1439.50
_space_group_IT_number 2
_space_group_name_Hall '-P 1'
_space_group_name_H-M_alt 'P -1'
_symmetry_cell_setting triclinic
_symmetry_space_group_name_H-M 'P -1'
_atom_sites_solution_hydrogens geom
_atom_sites_solution_primary direct
_atom_sites_solution_secondary difmap
_cell_angle_alpha 98.756(11)
_cell_angle_beta 91.256(11)
_cell_angle_gamma 115.101(11)
_cell_formula_units_Z 1
_cell_length_a 9.875(6)
_cell_length_b 10.763(6)
_cell_length_c 12.277(7)
_cell_measurement_reflns_used 713
_cell_measurement_temperature 296(2)
_cell_measurement_theta_max 20.64
_cell_measurement_theta_min 2.46
_cell_volume 1162.4(12)
_computing_cell_refinement 'Bruker SAINT'
_computing_data_collection 'Bruker APEX2'
_computing_data_reduction 'Bruker SAINT'
_computing_molecular_graphics 'Bruker SHELXTL'
_computing_publication_material 'Bruker SHELXTL'
_computing_structure_refinement 'SHELXL-97 (Sheldrick, 2008)'
_computing_structure_solution 'SHELXS-97 (Sheldrick, 2008)'
_diffrn_ambient_temperature 296(2)
_diffrn_measured_fraction_theta_full 0.979
_diffrn_measured_fraction_theta_max 0.979
_diffrn_measurement_device_type 'Bruker APEX-II CCD'
_diffrn_measurement_method '\f and \w scans'
_diffrn_radiation_monochromator graphite
_diffrn_radiation_source 'fine-focus sealed tube'
_diffrn_radiation_type MoK\a
_diffrn_radiation_wavelength 0.71073
_diffrn_reflns_av_R_equivalents 0.0793
_diffrn_reflns_av_sigmaI/netI 0.1761
_diffrn_reflns_limit_h_max 10
_diffrn_reflns_limit_h_min -11
_diffrn_reflns_limit_k_max 11
_diffrn_reflns_limit_k_min -12
_diffrn_reflns_limit_l_max 14
_diffrn_reflns_limit_l_min -12
_diffrn_reflns_number 5701
_diffrn_reflns_theta_full 25.05
_diffrn_reflns_theta_max 25.05
_diffrn_reflns_theta_min 2.12
_exptl_absorpt_coefficient_mu 3.861
_exptl_absorpt_correction_T_max 0.824
_exptl_absorpt_correction_T_min 0.713
_exptl_absorpt_correction_type multi-scan
_exptl_absorpt_process_details sadabs
_exptl_crystal_colour pink
_exptl_crystal_density_diffrn 2.056
_exptl_crystal_density_method 'not measured'
_exptl_crystal_description block
_exptl_crystal_F_000 704
_exptl_crystal_size_max 0.13
_exptl_crystal_size_mid 0.11
_exptl_crystal_size_min 0.08
_refine_diff_density_max 5.908
_refine_diff_density_min -2.879
_refine_diff_density_rms 0.283
_refine_ls_extinction_method none
_refine_ls_goodness_of_fit_ref 0.981
_refine_ls_hydrogen_treatment mixed
_refine_ls_matrix_type full
_refine_ls_number_parameters 343
_refine_ls_number_reflns 4030
_refine_ls_number_restraints 42
_refine_ls_restrained_S_all 0.980
_refine_ls_R_factor_all 0.1276
_refine_ls_R_factor_gt 0.0852
_refine_ls_shift/su_max 0.000
_refine_ls_shift/su_mean 0.000
_refine_ls_structure_factor_coef Fsqd
_refine_ls_weighting_details 'calc w=1/[\s^2^(Fo^2^)+(0.0983P)^2^+0.0000P] where P=(Fo^2^+2Fc^2^)/3'
_refine_ls_weighting_scheme calc
_refine_ls_wR_factor_gt 0.1885
_refine_ls_wR_factor_ref 0.2178
_reflns_number_gt 2663
_reflns_number_total 4030
_reflns_threshold_expression >2sigma(I)
_cod_data_source_file JSSC-2017-245-67.cif
_cod_data_source_block nw2034_0m
_cod_depositor_comments
;
The following automatic conversions were performed:

data item '_symmetry_cell_setting' value 'Triclinic' was changed to
'triclinic' in accordance with the built-in table derived from the
CIF Core dictionary named 'cif_core.dic' version 2.4.5 last updated
on 2014-11-21.

Automatic conversion script
Id: cif_fix_values 8369 2020-08-20 11:38:08Z andrius 
;
_cod_original_cell_volume 1162.5(12)
_cod_original_sg_symbol_H-M P-1
_cod_database_code 1560673

loop_
_symmetry_equiv_pos_as_xyz
'x, y, z'
'-x, -y, -z'

loop_
_atom_site_label
_atom_site_type_symbol
_atom_site_fract_x
_atom_site_fract_y
_atom_site_fract_z
_atom_site_U_iso_or_equiv
_atom_site_adp_type
_atom_site_occupancy
_atom_site_symmetry_multiplicity
_atom_site_calc_flag
_atom_site_refinement_flags
_atom_site_disorder_assembly
_atom_site_disorder_group
Er1 Er 0.45337(8) 0.25353(8) 0.10334(6) 0.0294(3) Uani 1 1 d . . .
S1 S 0.2238(4) 0.7672(4) 0.7720(3) 0.0317(10) Uani 1 1 d . . .
S2 S -0.2514(4) 0.5630(4) 1.0067(3) 0.0297(9) Uani 1 1 d . . .
N1 N 0.4743(13) 0.4361(14) 0.2689(11) 0.030(3) Uani 1 1 d U . .
N2 N 0.2549(15) 0.1674(15) 0.2320(12) 0.035(3) Uani 1 1 d . . .
N3 N 0.1920(15) 0.5393(14) 0.5735(12) 0.036(3) Uani 1 1 d . . .
H3A H 0.2360 0.6279 0.5970 0.043 Uiso 1 1 calc R . .
N4 N 0.0303(14) 0.3128(14) 0.5633(11) 0.035(3) Uani 1 1 d U . .
O1 O 0.3486(11) 0.7282(11) 0.7823(9) 0.033(3) Uani 1 1 d . . .
O2 O 0.2329(12) 0.8757(12) 0.8627(10) 0.040(3) Uani 1 1 d . . .
O3 O 0.2083(12) 0.7963(12) 0.6593(10) 0.039(3) Uani 1 1 d . . .
O4 O -0.3309(13) 0.4337(11) 1.0530(9) 0.035(3) Uani 1 1 d . . .
O5 O -0.3587(12) 0.5982(12) 0.9491(10) 0.041(3) Uani 1 1 d . . .
O6 O -0.1465(12) 0.6786(12) 1.0847(9) 0.040(3) Uani 1 1 d . . .
O7 O 0.4105(12) 0.0237(11) 0.1130(9) 0.031(3) Uani 1 1 d . . .
O8 O 0.4547(14) -0.1562(12) 0.0464(9) 0.040(3) Uani 1 1 d . . .
C1 C 0.580(2) 0.566(2) 0.2854(14) 0.043(5) Uani 1 1 d . . .
H1 H 0.6620 0.5840 0.2440 0.051 Uiso 1 1 calc R . .
C2 C 0.5792(19) 0.675(2) 0.3582(15) 0.042(5) Uani 1 1 d . . .
H2 H 0.6557 0.7641 0.3619 0.050 Uiso 1 1 calc R . .
C3 C 0.4637(18) 0.652(2) 0.4267(15) 0.044(5) Uani 1 1 d . . .
H3 H 0.4601 0.7250 0.4762 0.052 Uiso 1 1 calc R . .
C4 C 0.3518(18) 0.5136(18) 0.4178(13) 0.035(4) Uani 1 1 d . . .
C5 C 0.2284(18) 0.4642(18) 0.4822(13) 0.031(4) Uani 1 1 d . . .
C6 C 0.1268(18) 0.327(2) 0.4779(14) 0.037(4) Uani 1 1 d . . .
C7 C 0.1298(17) 0.2215(18) 0.3952(13) 0.029(4) Uani 1 1 d . . .
C8 C 0.0274(18) 0.0780(18) 0.3733(14) 0.036(4) Uani 1 1 d . . .
H8 H -0.0490 0.0459 0.4193 0.044 Uiso 1 1 calc R . .
C9 C 0.035(2) -0.0101(19) 0.2923(17) 0.048(5) Uani 1 1 d . . .
H9 H -0.0338 -0.1033 0.2815 0.058 Uiso 1 1 calc R . .
C10 C 0.1521(17) 0.0365(19) 0.2189(14) 0.038(4) Uani 1 1 d U . .
H10 H 0.1550 -0.0278 0.1602 0.045 Uiso 1 1 calc R . .
C11 C 0.2435(16) 0.2620(15) 0.3217(12) 0.025(3) Uani 1 1 d U . .
C12 C 0.3601(17) 0.4068(17) 0.3361(13) 0.029(4) Uani 1 1 d U . .
C13 C 0.0771(18) 0.4468(18) 0.6158(14) 0.034(4) Uani 1 1 d U . .
C14 C 0.0016(18) 0.4828(18) 0.7172(14) 0.035(4) Uani 1 1 d . . .
C15 C -0.1238(19) 0.3770(18) 0.7413(14) 0.035(4) Uani 1 1 d . . .
H15 H -0.1592 0.2900 0.6958 0.042 Uiso 1 1 calc R . .
C16 C -0.2041(18) 0.3940(18) 0.8340(13) 0.032(4) Uani 1 1 d . . .
H16 H -0.2897 0.3205 0.8499 0.038 Uiso 1 1 calc R . .
C17 C -0.1476(16) 0.5248(16) 0.8983(13) 0.027(4) Uani 1 1 d U . .
C18 C -0.0183(19) 0.635(2) 0.8788(14) 0.044(5) Uani 1 1 d . . .
H18 H 0.0181 0.7209 0.9259 0.053 Uiso 1 1 calc R . .
C19 C 0.0576(16) 0.6155(18) 0.7868(13) 0.030(4) Uani 1 1 d . . .
C20 C 0.4572(17) -0.0404(17) 0.0508(14) 0.031(4) Uani 1 1 d . . .
O9 O 0.2382(15) 0.1178(14) -0.0253(11) 0.055(4) Uani 1 1 d . . .
O10 O 0.696(2) 0.012(2) 0.491(2) 0.127(8) Uani 1 1 d . . .
O11 O 0.446(2) 0.946(2) 0.3333(18) 0.121(7) Uani 1 1 d . . .

loop_
_atom_site_aniso_label
_atom_site_aniso_U_11
_atom_site_aniso_U_22
_atom_site_aniso_U_33
_atom_site_aniso_U_23
_atom_site_aniso_U_13
_atom_site_aniso_U_12
Er1 0.0350(5) 0.0351(5) 0.0214(4) -0.0005(3) 0.0154(3) 0.0196(3)
S1 0.034(2) 0.038(2) 0.024(2) -0.0002(18) 0.0140(17) 0.018(2)
S2 0.032(2) 0.039(2) 0.022(2) 0.0006(18) 0.0152(17) 0.0211(19)
N1 0.026(6) 0.036(7) 0.022(6) 0.004(5) 0.019(5) 0.007(5)
N2 0.037(8) 0.039(9) 0.032(9) 0.000(6) 0.012(6) 0.018(7)
N3 0.051(9) 0.030(8) 0.034(9) 0.003(6) 0.025(7) 0.025(7)
N4 0.036(6) 0.043(7) 0.025(6) -0.003(5) 0.020(5) 0.020(5)
O1 0.037(6) 0.042(7) 0.026(6) 0.003(5) 0.017(5) 0.022(6)
O2 0.043(7) 0.038(7) 0.035(7) -0.009(5) 0.018(5) 0.019(6)
O3 0.048(7) 0.053(8) 0.031(7) 0.014(6) 0.029(5) 0.031(6)
O4 0.059(7) 0.039(7) 0.021(6) 0.008(5) 0.012(5) 0.035(6)
O5 0.040(7) 0.046(7) 0.032(7) -0.010(6) 0.005(5) 0.020(6)
O6 0.035(7) 0.052(8) 0.021(6) -0.007(5) 0.011(5) 0.011(6)
O7 0.043(6) 0.035(6) 0.025(6) 0.003(5) 0.022(5) 0.024(6)
O8 0.070(8) 0.034(7) 0.019(6) 0.000(5) 0.027(6) 0.025(6)
C1 0.053(11) 0.060(13) 0.018(9) 0.001(8) 0.019(8) 0.028(10)
C2 0.044(10) 0.047(11) 0.033(11) 0.001(8) 0.028(8) 0.018(9)
C3 0.036(10) 0.049(12) 0.034(11) -0.014(9) 0.017(8) 0.014(9)
C4 0.038(10) 0.045(11) 0.023(10) -0.009(8) 0.008(7) 0.024(9)
C5 0.033(9) 0.043(11) 0.021(9) 0.003(7) 0.013(7) 0.021(8)
C6 0.036(10) 0.058(12) 0.019(9) 0.003(8) 0.005(7) 0.023(9)
C7 0.032(9) 0.047(11) 0.012(8) 0.006(7) 0.007(7) 0.021(8)
C8 0.029(9) 0.053(12) 0.031(10) 0.008(8) 0.020(7) 0.021(9)
C9 0.046(11) 0.029(10) 0.050(13) -0.006(9) 0.018(9) 0.002(8)
C10 0.030(7) 0.047(8) 0.033(8) -0.006(6) 0.021(6) 0.017(6)
C11 0.027(5) 0.028(5) 0.020(5) -0.002(4) 0.013(4) 0.013(4)
C12 0.031(7) 0.040(7) 0.022(7) 0.006(6) 0.015(6) 0.020(6)
C13 0.035(7) 0.044(8) 0.021(7) 0.000(6) 0.020(6) 0.017(6)
C14 0.043(10) 0.043(10) 0.030(10) -0.002(8) 0.017(8) 0.032(9)
C15 0.049(11) 0.039(10) 0.019(9) 0.002(7) 0.015(8) 0.022(9)
C16 0.035(9) 0.044(10) 0.017(9) 0.004(7) 0.020(7) 0.018(8)
C17 0.026(7) 0.035(7) 0.026(7) 0.002(6) 0.015(5) 0.018(6)
C18 0.045(11) 0.053(12) 0.024(10) -0.017(8) 0.008(8) 0.020(9)
C19 0.022(8) 0.052(11) 0.024(9) 0.011(8) 0.016(7) 0.020(8)
C20 0.031(9) 0.032(10) 0.040(11) 0.009(8) 0.021(7) 0.023(8)
O9 0.069(9) 0.054(9) 0.046(9) -0.002(7) -0.001(7) 0.033(7)
O10 0.135(18) 0.147(19) 0.15(2) 0.080(17) 0.068(15) 0.087(16)
O11 0.131(17) 0.130(18) 0.101(18) 0.029(14) 0.046(13) 0.050(15)

loop_
_atom_type_symbol
_atom_type_description
_atom_type_scat_dispersion_real
_atom_type_scat_dispersion_imag
_atom_type_scat_source
C C 0.0033 0.0016 'International Tables Vol C Tables 4.2.6.8 and 6.1.1.4'
H H 0.0000 0.0000 'International Tables Vol C Tables 4.2.6.8 and 6.1.1.4'
N N 0.0061 0.0033 'International Tables Vol C Tables 4.2.6.8 and 6.1.1.4'
O O 0.0106 0.0060 'International Tables Vol C Tables 4.2.6.8 and 6.1.1.4'
Er Er -0.2586 4.9576 'International Tables Vol C Tables 4.2.6.8 and 6.1.1.4'
S S 0.1246 0.1234 'International Tables Vol C Tables 4.2.6.8 and 6.1.1.4'

loop_
_geom_angle_atom_site_label_1
_geom_angle_atom_site_label_2
_geom_angle_atom_site_label_3
_geom_angle
_geom_angle_site_symmetry_1
_geom_angle_site_symmetry_3
O1 Er1 O5 137.3(4) 2_666 2_566
O1 Er1 O7 74.2(4) 2_666 .
O5 Er1 O7 147.5(4) 2_566 .
O1 Er1 O8 88.8(4) 2_666 2_655
O5 Er1 O8 111.9(4) 2_566 2_655
O7 Er1 O8 68.2(4) . 2_655
O1 Er1 O4 74.5(4) 2_666 1_654
O5 Er1 O4 77.5(4) 2_566 1_654
O7 Er1 O4 128.6(3) . 1_654
O8 Er1 O4 71.4(4) 2_655 1_654
O1 Er1 O9 150.7(4) 2_666 .
O5 Er1 O9 72.0(4) 2_566 .
O7 Er1 O9 77.0(4) . .
O8 Er1 O9 75.5(4) 2_655 .
O4 Er1 O9 121.5(5) 1_654 .
O1 Er1 N2 97.2(4) 2_666 .
O5 Er1 N2 91.7(4) 2_566 .
O7 Er1 N2 73.0(4) . .
O8 Er1 N2 137.3(4) 2_655 .
O4 Er1 N2 150.7(4) 1_654 .
O9 Er1 N2 79.3(5) . .
O1 Er1 N1 75.9(4) 2_666 .
O5 Er1 N1 70.0(4) 2_566 .
O7 Er1 N1 124.6(4) . .
O8 Er1 N1 154.6(4) 2_655 .
O4 Er1 N1 84.8(4) 1_654 .
O9 Er1 N1 126.5(4) . .
N2 Er1 N1 65.9(4) . .
O2 S1 O1 112.3(7) . .
O2 S1 O3 115.4(7) . .
O1 S1 O3 109.9(6) . .
O2 S1 C19 105.4(7) . .
O1 S1 C19 105.6(7) . .
O3 S1 C19 107.5(7) . .
O6 S2 O5 112.3(7) . .
O6 S2 O4 114.3(7) . .
O5 S2 O4 110.9(7) . .
O6 S2 C17 107.3(7) . .
O5 S2 C17 103.9(7) . .
O4 S2 C17 107.5(7) . .
C1 N1 C12 117.2(13) . .
C1 N1 Er1 123.1(10) . .
C12 N1 Er1 119.1(10) . .
C10 N2 C11 116.5(14) . .
C10 N2 Er1 123.3(10) . .
C11 N2 Er1 120.1(10) . .
C13 N3 C5 107.2(13) . .
C13 N3 H3A 126.4 . .
C5 N3 H3A 126.4 . .
C13 N4 C6 102.4(14) . .
S1 O1 Er1 145.6(7) . 2_666
S2 O4 Er1 153.8(6) . 1_456
S2 O5 Er1 155.4(7) . 2_566
C20 O7 Er1 122.7(11) . .
C20 O8 Er1 120.9(10) . 2_655
N1 C1 C2 125.5(16) . .
N1 C1 H1 117.3 . .
C2 C1 H1 117.3 . .
C1 C2 C3 119.9(17) . .
C1 C2 H2 120.1 . .
C3 C2 H2 120.1 . .
C2 C3 C4 117.2(15) . .
C2 C3 H3 121.4 . .
C4 C3 H3 121.4 . .
C3 C4 C5 127.4(14) . .
C3 C4 C12 118.6(15) . .
C5 C4 C12 114.0(15) . .
C6 C5 C4 126.5(15) . .
C6 C5 N3 104.4(14) . .
C4 C5 N3 128.6(15) . .
C5 C6 N4 111.8(14) . .
C5 C6 C7 120.1(16) . .
N4 C6 C7 128.1(16) . .
C6 C7 C8 127.5(15) . .
C6 C7 C11 117.4(15) . .
C8 C7 C11 115.0(14) . .
C9 C8 C7 123.1(16) . .
C9 C8 H8 118.5 . .
C7 C8 H8 118.5 . .
C8 C9 C10 119.9(17) . .
C8 C9 H9 120.1 . .
C10 C9 H9 120.1 . .
N2 C10 C9 122.4(15) . .
N2 C10 H10 118.8 . .
C9 C10 H10 118.8 . .
C7 C11 N2 123.1(14) . .
C7 C11 C12 121.0(13) . .
N2 C11 C12 115.8(13) . .
N1 C12 C4 121.4(15) . .
N1 C12 C11 118.1(13) . .
C4 C12 C11 120.5(14) . .
N3 C13 N4 114.2(13) . .
N3 C13 C14 124.8(15) . .
N4 C13 C14 121.0(15) . .
C15 C14 C19 119.2(15) . .
C15 C14 C13 116.3(14) . .
C19 C14 C13 124.5(15) . .
C14 C15 C16 122.6(16) . .
C14 C15 H15 118.7 . .
C16 C15 H15 118.7 . .
C17 C16 C15 116.4(15) . .
C17 C16 H16 121.8 . .
C15 C16 H16 121.8 . .
C16 C17 C18 123.1(14) . .
C16 C17 S2 120.0(12) . .
C18 C17 S2 116.7(11) . .
C17 C18 C19 119.2(15) . .
C17 C18 H18 120.4 . .
C19 C18 H18 120.4 . .
C18 C19 C14 119.4(16) . .
C18 C19 S1 114.3(13) . .
C14 C19 S1 126.3(12) . .
O7 C20 O8 132.3(16) . .
O7 C20 C20 114.5(16) . 2_655
O8 C20 C20 113.3(15) . 2_655

loop_
_geom_bond_atom_site_label_1
_geom_bond_atom_site_label_2
_geom_bond_distance
_geom_bond_site_symmetry_2
Er1 O1 2.303(11) 2_666
Er1 O5 2.322(12) 2_566
Er1 O7 2.348(11) .
Er1 O8 2.365(10) 2_655
Er1 O4 2.366(12) 1_654
Er1 O9 2.379(13) .
Er1 N2 2.497(14) .
Er1 N1 2.541(13) .
S1 O2 1.457(11) .
S1 O1 1.469(11) .
S1 O3 1.482(12) .
S1 C19 1.795(17) .
S2 O6 1.428(11) .
S2 O5 1.467(12) .
S2 O4 1.487(12) .
S2 C17 1.800(14) .
N1 C1 1.32(2) .
N1 C12 1.368(19) .
N2 C10 1.32(2) .
N2 C11 1.423(18) .
N3 C13 1.33(2) .
N3 C5 1.424(19) .
N3 H3A 0.8600 .
N4 C13 1.36(2) .
N4 C6 1.42(2) .
O1 Er1 2.303(11) 2_666
O4 Er1 2.366(12) 1_456
O5 Er1 2.322(12) 2_566
O7 C20 1.181(17) .
O8 C20 1.230(18) .
O8 Er1 2.365(10) 2_655
C1 C2 1.37(2) .
C1 H1 0.9300 .
C2 C3 1.39(2) .
C2 H2 0.9300 .
C3 C4 1.42(2) .
C3 H3 0.9300 .
C4 C5 1.42(2) .
C4 C12 1.44(2) .
C5 C6 1.38(2) .
C6 C7 1.42(2) .
C7 C8 1.42(2) .
C7 C11 1.42(2) .
C8 C9 1.29(2) .
C8 H8 0.9300 .
C9 C10 1.44(2) .
C9 H9 0.9300 .
C10 H10 0.9300 .
C11 C12 1.47(2) .
C13 C14 1.55(2) .
C14 C15 1.36(2) .
C14 C19 1.42(2) .
C15 C16 1.43(2) .
C15 H15 0.9300 .
C16 C17 1.38(2) .
C16 H16 0.9300 .
C17 C18 1.38(2) .
C18 C19 1.41(2) .
C18 H18 0.9300 .
C20 C20 1.67(3) 2_655

loop_
_geom_torsion_atom_site_label_1
_geom_torsion_atom_site_label_2
_geom_torsion_atom_site_label_3
_geom_torsion_atom_site_label_4
_geom_torsion
_geom_torsion_site_symmetry_1
_geom_torsion_site_symmetry_2
_geom_torsion_site_symmetry_3
_geom_torsion_site_symmetry_4
O1 Er1 N1 C1 75.8(13) 2_666 . . .
O5 Er1 N1 C1 -78.1(13) 2_566 . . .
O7 Er1 N1 C1 134.8(13) . . . .
O8 Er1 N1 C1 21.1(19) 2_655 . . .
O4 Er1 N1 C1 0.5(13) 1_654 . . .
O9 Er1 N1 C1 -125.3(13) . . . .
N2 Er1 N1 C1 -179.5(14) . . . .
O1 Er1 N1 C12 -114.0(12) 2_666 . . .
O5 Er1 N1 C12 92.2(12) 2_566 . . .
O7 Er1 N1 C12 -54.9(13) . . . .
O8 Er1 N1 C12 -168.7(10) 2_655 . . .
O4 Er1 N1 C12 170.8(12) 1_654 . . .
O9 Er1 N1 C12 44.9(14) . . . .
N2 Er1 N1 C12 -9.2(11) . . . .
O1 Er1 N2 C10 -105.7(13) 2_666 . . .
O5 Er1 N2 C10 116.2(13) 2_566 . . .
O7 Er1 N2 C10 -34.7(13) . . . .
O8 Er1 N2 C10 -9.5(16) 2_655 . . .
O4 Er1 N2 C10 -176.6(11) 1_654 . . .
O9 Er1 N2 C10 44.9(13) . . . .
N1 Er1 N2 C10 -176.7(15) . . . .
O1 Er1 N2 C11 77.6(11) 2_666 . . .
O5 Er1 N2 C11 -60.5(11) 2_566 . . .
O7 Er1 N2 C11 148.6(12) . . . .
O8 Er1 N2 C11 173.8(10) 2_655 . . .
O4 Er1 N2 C11 6.7(17) 1_654 . . .
O9 Er1 N2 C11 -131.8(12) . . . .
N1 Er1 N2 C11 6.6(11) . . . .
O2 S1 O1 Er1 12.0(15) . . . 2_666
O3 S1 O1 Er1 141.9(12) . . . 2_666
C19 S1 O1 Er1 -102.3(13) . . . 2_666
O6 S2 O4 Er1 116.4(15) . . . 1_456
O5 S2 O4 Er1 -11.7(17) . . . 1_456
C17 S2 O4 Er1 -124.6(15) . . . 1_456
O6 S2 O5 Er1 11(2) . . . 2_566
O4 S2 O5 Er1 139.9(17) . . . 2_566
C17 S2 O5 Er1 -104.9(18) . . . 2_566
O1 Er1 O7 C20 -89.5(13) 2_666 . . .
O5 Er1 O7 C20 102.5(14) 2_566 . . .
O8 Er1 O7 C20 5.6(12) 2_655 . . .
O4 Er1 O7 C20 -35.1(15) 1_654 . . .
O9 Er1 O7 C20 85.0(13) . . . .
N2 Er1 O7 C20 167.6(14) . . . .
N1 Er1 O7 C20 -149.4(12) . . . .
C12 N1 C1 C2 -5(3) . . . .
Er1 N1 C1 C2 165.3(15) . . . .
N1 C1 C2 C3 3(3) . . . .
C1 C2 C3 C4 1(3) . . . .
C2 C3 C4 C5 176.6(18) . . . .
C2 C3 C4 C12 -3(3) . . . .
C3 C4 C5 C6 -174.9(18) . . . .
C12 C4 C5 C6 5(3) . . . .
C3 C4 C5 N3 -4(3) . . . .
C12 C4 C5 N3 175.9(15) . . . .
C13 N3 C5 C6 0.2(18) . . . .
C13 N3 C5 C4 -172.7(17) . . . .
C4 C5 C6 N4 172.0(16) . . . .
N3 C5 C6 N4 -1.1(18) . . . .
C4 C5 C6 C7 -7(3) . . . .
N3 C5 C6 C7 179.7(14) . . . .
C13 N4 C6 C5 1.5(18) . . . .
C13 N4 C6 C7 -179.4(16) . . . .
C5 C6 C7 C8 -174.8(16) . . . .
N4 C6 C7 C8 6(3) . . . .
C5 C6 C7 C11 2(2) . . . .
N4 C6 C7 C11 -176.7(15) . . . .
C6 C7 C8 C9 176.8(18) . . . .
C11 C7 C8 C9 0(3) . . . .
C7 C8 C9 C10 0(3) . . . .
C11 N2 C10 C9 -1(3) . . . .
Er1 N2 C10 C9 -178.0(13) . . . .
C8 C9 C10 N2 1(3) . . . .
C6 C7 C11 N2 -177.0(14) . . . .
C8 C7 C11 N2 0(2) . . . .
C6 C7 C11 C12 4(2) . . . .
C8 C7 C11 C12 -178.3(14) . . . .
C10 N2 C11 C7 0(2) . . . .
Er1 N2 C11 C7 177.2(11) . . . .
C10 N2 C11 C12 179.2(14) . . . .
Er1 N2 C11 C12 -3.9(18) . . . .
C1 N1 C12 C4 3(2) . . . .
Er1 N1 C12 C4 -168.1(12) . . . .
C1 N1 C12 C11 -178.0(14) . . . .
Er1 N1 C12 C11 11.1(19) . . . .
C3 C4 C12 N1 1(3) . . . .
C5 C4 C12 N1 -178.4(15) . . . .
C3 C4 C12 C11 -178.1(16) . . . .
C5 C4 C12 C11 2(2) . . . .
C7 C11 C12 N1 174.1(14) . . . .
N2 C11 C12 N1 -5(2) . . . .
C7 C11 C12 C4 -7(2) . . . .
N2 C11 C12 C4 174.4(14) . . . .
C5 N3 C13 N4 1(2) . . . .
C5 N3 C13 C14 179.5(15) . . . .
C6 N4 C13 N3 -1.3(19) . . . .
C6 N4 C13 C14 179.8(15) . . . .
N3 C13 C14 C15 173.3(17) . . . .
N4 C13 C14 C15 -8(2) . . . .
N3 C13 C14 C19 -9(3) . . . .
N4 C13 C14 C19 169.8(16) . . . .
C19 C14 C15 C16 1(3) . . . .
C13 C14 C15 C16 178.7(15) . . . .
C14 C15 C16 C17 0(3) . . . .
C15 C16 C17 C18 -2(2) . . . .
C15 C16 C17 S2 172.7(12) . . . .
O6 S2 C17 C16 157.1(13) . . . .
O5 S2 C17 C16 -83.9(15) . . . .
O4 S2 C17 C16 33.7(15) . . . .
O6 S2 C17 C18 -28.0(16) . . . .
O5 S2 C17 C18 91.1(14) . . . .
O4 S2 C17 C18 -151.3(13) . . . .
C16 C17 C18 C19 2(3) . . . .
S2 C17 C18 C19 -172.4(13) . . . .
C17 C18 C19 C14 -1(3) . . . .
C17 C18 C19 S1 -179.9(13) . . . .
C15 C14 C19 C18 0(3) . . . .
C13 C14 C19 C18 -178.1(16) . . . .
C15 C14 C19 S1 178.2(13) . . . .
C13 C14 C19 S1 0(2) . . . .
O2 S1 C19 C18 -1.4(15) . . . .
O1 S1 C19 C18 117.7(13) . . . .
O3 S1 C19 C18 -125.0(13) . . . .
O2 S1 C19 C14 180.0(14) . . . .
O1 S1 C19 C14 -60.9(16) . . . .
O3 S1 C19 C14 56.4(16) . . . .
Er1 O7 C20 O8 175.0(15) . . . .
Er1 O7 C20 C20 -5(2) . . . 2_655
Er1 O8 C20 O7 175.0(15) 2_655 . . .
Er1 O8 C20 C20 -5(2) 2_655 . . 2_655
